data_4084440
loop_
_publ_author_name
'Athukorala Arachchige, Kasun S.'
'Diamond, Louise M.'
'Knight, Fergus R.'
'Lechner, Marie-Luise'
'Slawin, Alexandra M. Z.'
'Woollins, J. Derek'

_publ_section_title
;
 Synthetic, Structural, and Spectroscopic Studies of Sterically Crowded
 Tin--Chalcogen Acenaphthenes
;
_journal_issue 21
_journal_name_full Organometallics
_journal_page_first 6089
_journal_paper_doi 10.1021/om500755w
_journal_volume 33
_journal_year 2014
_chemical_formula_moiety 'C26 H31 Cl Se Sn'
_chemical_formula_sum 'C26 H31 Cl Se Sn'
_chemical_formula_weight 576.63
_space_group_IT_number 14
_symmetry_cell_setting monoclinic
_symmetry_Int_Tables_number 14
_symmetry_space_group_name_Hall '-P 2yn'
_symmetry_space_group_name_H-M 'P 1 21/n 1'
_atom_sites_solution_hydrogens geom
_atom_sites_solution_primary direct
_atom_sites_solution_secondary difmap
_cell_angle_alpha 90.0000
_cell_angle_beta 96.212(9)
_cell_angle_gamma 90.0000
_cell_formula_units_Z 4
_cell_length_a 11.126(3)
_cell_length_b 11.304(3)
_cell_length_c 19.508(4)
_cell_measurement_reflns_used 4014
_cell_measurement_temperature 125
_cell_measurement_theta_max 32.58
_cell_measurement_theta_min 2.09
_cell_volume 2439.1(11)
_computing_cell_refinement 'CrystalClear-SM Expert 2.0 r6'
_computing_data_collection 'CrystalClear-SM Expert 2.0 r6 (Rigaku, 2010)'
_computing_data_reduction 'CrystalClear-SM Expert 2.0 r6'
_computing_molecular_graphics 'CrystalStructure 4.0'
_computing_publication_material 'CrystalStructure 4.0 (Rigaku, 2010)'
_computing_structure_refinement 'SHELXL97 (Sheldrick, 2008)'
_computing_structure_solution 'SHELXS97 (Sheldrick, 2008)'
_diffrn_ambient_temperature 125
_diffrn_detector_area_resol_mean 13.653
_diffrn_measured_fraction_theta_full 0.999
_diffrn_measured_fraction_theta_max 0.999
_diffrn_measurement_device_type 'Rigaku SCX mini'
_diffrn_measurement_method \w
_diffrn_radiation_type 'Mo K\a'
_diffrn_radiation_wavelength 0.71075
_diffrn_reflns_av_R_equivalents 0.1006
_diffrn_reflns_limit_h_max 13
_diffrn_reflns_limit_h_min -13
_diffrn_reflns_limit_k_max 13
_diffrn_reflns_limit_k_min -13
_diffrn_reflns_limit_l_max 23
_diffrn_reflns_limit_l_min -23
_diffrn_reflns_number 20603
_diffrn_reflns_theta_full 25.00
_diffrn_reflns_theta_max 25.00
_diffrn_standards_number 0
_exptl_absorpt_coefficient_mu 2.659
_exptl_absorpt_correction_T_max 0.948
_exptl_absorpt_correction_T_min 0.712
_exptl_absorpt_correction_type multi-scan
_exptl_absorpt_process_details 'REQAB (Rigaku, 1998)'
_exptl_crystal_colour yellow
_exptl_crystal_density_diffrn 1.570
_exptl_crystal_density_method 'not measured'
_exptl_crystal_description chunk
_exptl_crystal_F_000 1152.00
_exptl_crystal_size_max 0.210
_exptl_crystal_size_mid 0.080
_exptl_crystal_size_min 0.020
_refine_diff_density_max 0.780
_refine_diff_density_min -0.700
_refine_ls_extinction_method none
_refine_ls_goodness_of_fit_ref 1.052
_refine_ls_hydrogen_treatment constr
_refine_ls_number_parameters 262
_refine_ls_number_reflns 4287
_refine_ls_number_restraints 0
_refine_ls_R_factor_gt 0.0557
_refine_ls_shift/su_max 0.001
_refine_ls_structure_factor_coef Fsqd
_refine_ls_weighting_details 'w = 1/[\s^2^(Fo^2^)+(0.0241P)^2^+6.9277P] where P=(Fo^2^+2Fc^2^)/3'
_refine_ls_weighting_scheme calc
_refine_ls_wR_factor_ref 0.1092
_reflns_number_gt 3024
_reflns_number_total 4290
_reflns_threshold_expression F^2^>2.0\s(F^2^)
_cod_data_source_file om500755w_si_002.cif
_cod_data_source_block 8
_cod_depositor_comments 'Adding full bibliography for 4084433--4084444.cif.'
_cod_original_cell_volume 2439.1(9)
_cod_database_code 4084440

loop_
_symmetry_equiv_pos_site_id
_symmetry_equiv_pos_as_xyz
1 +X,+Y,+Z
2 1/2-X,1/2+Y,1/2-Z
3 -X,-Y,-Z
4 1/2+X,1/2-Y,1/2+Z

loop_
_atom_site_label
_atom_site_type_symbol
_atom_site_fract_x
_atom_site_fract_y
_atom_site_fract_z
_atom_site_U_iso_or_equiv
_atom_site_adp_type
_atom_site_occupancy
_atom_site_symmetry_multiplicity
_atom_site_calc_flag
_atom_site_refinement_flags
Sn1 Sn 0.16393(5) 0.67644(4) 0.21287(3) 0.03829(16) Uani 1.0 4 d .
Se1 Se 0.00053(7) 0.54584(6) 0.10136(4) 0.0393(2) Uani 1.0 4 d .
Cl1 Cl 0.28755(18) 0.80208(17) 0.29879(10) 0.0522(6) Uani 1.0 4 d .
C1 C 0.0560(6) 0.8182(6) 0.1629(4) 0.0304(15) Uani 1.0 4 d .
C2 C 0.0761(6) 0.9325(6) 0.1873(4) 0.0358(17) Uani 1.0 4 d .
C3 C 0.0183(7) 1.0336(6) 0.1563(4) 0.0375(17) Uani 1.0 4 d .
C4 C -0.0623(6) 1.0197(6) 0.0986(4) 0.0328(16) Uani 1.0 4 d .
C5 C -0.0851(6) 0.9047(6) 0.0723(4) 0.0274(15) Uani 1.0 4 d .
C6 C -0.1662(6) 0.9048(6) 0.0119(4) 0.0328(16) Uani 1.0 4 d .
C7 C -0.1975(7) 0.8004(7) -0.0203(4) 0.0433(19) Uani 1.0 4 d .
C8 C -0.1465(6) 0.6943(6) 0.0075(4) 0.0363(17) Uani 1.0 4 d .
C9 C -0.0647(6) 0.6947(6) 0.0678(4) 0.0337(17) Uani 1.0 4 d .
C10 C -0.0267(6) 0.8008(6) 0.1032(4) 0.0280(15) Uani 1.0 4 d .
C11 C -0.1362(7) 1.1078(6) 0.0526(4) 0.0395(18) Uani 1.0 4 d .
C12 C -0.2033(6) 1.0309(6) -0.0055(4) 0.0371(18) Uani 1.0 4 d .
C13 C 0.3060(7) 0.6191(8) 0.1569(4) 0.054(3) Uani 1.0 4 d .
C14 C 0.3079(8) 0.6690(8) 0.0860(5) 0.065(3) Uani 1.0 4 d .
C15 C 0.4106(10) 0.6238(11) 0.0472(5) 0.094(4) Uani 1.0 4 d .
C16 C 0.4138(11) 0.6666(11) -0.0212(6) 0.126(5) Uani 1.0 4 d .
C17 C 0.0999(7) 0.5654(7) 0.2902(4) 0.0445(19) Uani 1.0 4 d .
C18 C 0.0010(7) 0.6194(8) 0.3263(4) 0.052(2) Uani 1.0 4 d .
C19 C -0.0304(9) 0.5475(9) 0.3886(5) 0.072(3) Uani 1.0 4 d .
C20 C -0.0755(10) 0.4270(11) 0.3729(6) 0.102(4) Uani 1.0 4 d .
C21 C -0.1330(7) 0.4884(6) 0.1479(4) 0.0356(17) Uani 1.0 4 d .
C22 C -0.1254(7) 0.3705(6) 0.1687(4) 0.0439(19) Uani 1.0 4 d .
C23 C -0.2163(8) 0.3238(8) 0.2029(5) 0.057(3) Uani 1.0 4 d .
C24 C -0.3134(7) 0.3917(8) 0.2167(4) 0.052(2) Uani 1.0 4 d .
C25 C -0.3201(7) 0.5078(7) 0.1951(4) 0.053(3) Uani 1.0 4 d .
C26 C -0.2295(7) 0.5567(7) 0.1618(4) 0.045(2) Uani 1.0 4 d .
H2 H 0.1320 0.9436 0.2271 0.0430 Uiso 1.0 4 calc R
H3 H 0.0352 1.1101 0.1751 0.0450 Uiso 1.0 4 calc R
H7 H -0.2529 0.7992 -0.0609 0.0520 Uiso 1.0 4 calc R
H8 H -0.1676 0.6213 -0.0149 0.0436 Uiso 1.0 4 calc R
H11A H -0.0830 1.1664 0.0332 0.0474 Uiso 1.0 4 calc R
H11B H -0.1944 1.1502 0.0787 0.0474 Uiso 1.0 4 calc R
H12A H -0.2919 1.0403 -0.0065 0.0445 Uiso 1.0 4 calc R
H12B H -0.1791 1.0536 -0.0511 0.0445 Uiso 1.0 4 calc R
H13A H 0.3837 0.6390 0.1842 0.0651 Uiso 1.0 4 calc R
H13B H 0.3018 0.5319 0.1531 0.0651 Uiso 1.0 4 calc R
H14A H 0.3141 0.7562 0.0896 0.0775 Uiso 1.0 4 calc R
H14B H 0.2301 0.6501 0.0586 0.0775 Uiso 1.0 4 calc R
H15A H 0.4881 0.6445 0.0743 0.1126 Uiso 1.0 4 calc R
H15B H 0.4056 0.5364 0.0453 0.1126 Uiso 1.0 4 calc R
H16A H 0.4205 0.7531 -0.0204 0.1513 Uiso 1.0 4 calc R
H16B H 0.3394 0.6435 -0.0496 0.1513 Uiso 1.0 4 calc R
H16C H 0.4837 0.6328 -0.0408 0.1513 Uiso 1.0 4 calc R
H17A H 0.0700 0.4904 0.2684 0.0533 Uiso 1.0 4 calc R
H17B H 0.1686 0.5459 0.3249 0.0533 Uiso 1.0 4 calc R
H18A H -0.0724 0.6272 0.2930 0.0624 Uiso 1.0 4 calc R
H18B H 0.0260 0.7000 0.3419 0.0624 Uiso 1.0 4 calc R
H19A H 0.0427 0.5420 0.4222 0.0861 Uiso 1.0 4 calc R
H19B H -0.0925 0.5913 0.4111 0.0861 Uiso 1.0 4 calc R
H20A H -0.0146 0.3821 0.3510 0.1222 Uiso 1.0 4 calc R
H20B H -0.1503 0.4311 0.3415 0.1222 Uiso 1.0 4 calc R
H20C H -0.0915 0.3875 0.4157 0.1222 Uiso 1.0 4 calc R
H22 H -0.0585 0.3231 0.1595 0.0526 Uiso 1.0 4 calc R
H23 H -0.2120 0.2435 0.2172 0.0684 Uiso 1.0 4 calc R
H24 H -0.3752 0.3589 0.2409 0.0622 Uiso 1.0 4 calc R
H25 H -0.3881 0.5545 0.2034 0.0632 Uiso 1.0 4 calc R
H26 H -0.2336 0.6375 0.1483 0.0546 Uiso 1.0 4 calc R

loop_
_atom_site_aniso_label
_atom_site_aniso_U_11
_atom_site_aniso_U_22
_atom_site_aniso_U_33
_atom_site_aniso_U_12
_atom_site_aniso_U_13
_atom_site_aniso_U_23
Sn1 0.0388(3) 0.0355(3) 0.0410(3) 0.0040(3) 0.0065(3) 0.0096(3)
Se1 0.0459(5) 0.0290(4) 0.0456(5) 0.0056(4) 0.0176(4) 0.0021(4)
Cl1 0.0526(12) 0.0438(12) 0.0554(13) -0.0050(10) -0.0150(10) 0.0116(10)
C1 0.025(4) 0.033(4) 0.035(4) 0.005(3) 0.010(3) 0.006(4)
C2 0.039(5) 0.033(5) 0.035(4) -0.001(4) 0.003(4) 0.005(4)
C3 0.042(5) 0.031(4) 0.041(5) -0.001(4) 0.007(4) -0.002(4)
C4 0.033(4) 0.029(4) 0.037(4) 0.005(3) 0.007(4) 0.003(3)
C5 0.028(4) 0.027(4) 0.029(4) 0.002(3) 0.012(3) 0.003(3)
C6 0.037(4) 0.033(4) 0.030(4) -0.001(4) 0.011(4) 0.005(3)
C7 0.038(5) 0.048(5) 0.042(5) 0.001(4) -0.003(4) -0.003(4)
C8 0.034(4) 0.026(4) 0.049(5) -0.008(4) 0.006(4) -0.012(4)
C9 0.032(4) 0.033(5) 0.037(4) 0.004(4) 0.011(4) 0.004(4)
C10 0.034(4) 0.023(4) 0.029(4) -0.001(3) 0.015(4) -0.000(3)
C11 0.039(5) 0.033(4) 0.047(5) 0.011(4) 0.010(4) 0.006(4)
C12 0.034(5) 0.028(4) 0.051(5) 0.005(4) 0.014(4) 0.009(4)
C13 0.045(5) 0.068(6) 0.052(5) 0.014(5) 0.013(4) 0.019(5)
C14 0.058(6) 0.067(6) 0.073(7) 0.010(5) 0.030(5) 0.018(5)
C15 0.095(8) 0.121(10) 0.077(8) 0.039(7) 0.060(7) 0.028(7)
C16 0.149(12) 0.153(13) 0.084(9) 0.084(10) 0.046(9) 0.012(9)
C17 0.044(5) 0.041(5) 0.050(5) 0.010(4) 0.010(4) 0.008(4)
C18 0.047(5) 0.059(6) 0.050(5) 0.013(4) 0.006(4) 0.009(4)
C19 0.062(7) 0.097(8) 0.061(6) 0.022(6) 0.027(5) 0.026(6)
C20 0.096(9) 0.124(11) 0.091(9) -0.020(8) 0.032(7) 0.032(8)
C21 0.042(5) 0.034(4) 0.032(4) 0.002(4) 0.008(4) -0.005(3)
C22 0.049(5) 0.030(5) 0.054(5) 0.005(4) 0.010(4) 0.003(4)
C23 0.060(6) 0.042(5) 0.071(6) -0.005(5) 0.017(5) 0.010(5)
C24 0.045(5) 0.057(6) 0.055(6) -0.014(5) 0.015(5) 0.004(5)
C25 0.045(6) 0.050(6) 0.065(6) 0.005(4) 0.017(5) -0.002(5)
C26 0.051(5) 0.038(5) 0.050(5) 0.002(4) 0.015(4) 0.001(4)

loop_
_atom_type_symbol
_atom_type_description
_atom_type_scat_dispersion_real
_atom_type_scat_dispersion_imag
_atom_type_scat_source
C C 0.0033 0.0016
;
International Tables for Crystallography
(1992, Vol. C, Tables 4.2.6.8 and 6.1.1.4)
;
H H 0.0000 0.0000
;
International Tables for Crystallography
(1992, Vol. C, Table 6.1.1.4)
;
Sn Sn -0.6537 1.4246
;
International Tables for Crystallography
(1992, Vol. C, Tables 4.2.6.8 and 6.1.1.4)
;
Se Se -0.0929 2.2259
;
International Tables for Crystallography
(1992, Vol. C, Tables 4.2.6.8 and 6.1.1.4)
;
Cl Cl 0.1484 0.1585
;
International Tables for Crystallography
(1992, Vol. C, Tables 4.2.6.8 and 6.1.1.4)
;

loop_
_geom_angle_atom_site_label_1
_geom_angle_atom_site_label_2
_geom_angle_atom_site_label_3
_geom_angle
_geom_angle_publ_flag
Se1 Sn1 Cl1 174.12(5) yes
Se1 Sn1 C1 77.24(17) yes
Se1 Sn1 C13 84.6(2) yes
Se1 Sn1 C17 90.03(19) yes
Cl1 Sn1 C1 96.89(18) yes
Cl1 Sn1 C13 97.6(3) yes
Cl1 Sn1 C17 93.5(2) yes
C1 Sn1 C13 113.7(3) yes
C1 Sn1 C17 122.6(3) yes
C13 Sn1 C17 120.5(3) yes
Sn1 Se1 C9 89.61(19) yes
Sn1 Se1 C21 104.82(19) yes
C9 Se1 C21 100.0(3) yes
Sn1 C1 C2 118.2(5) yes
Sn1 C1 C10 123.0(5) yes
C2 C1 C10 118.5(6) yes
C1 C2 C3 123.8(6) yes
C2 C3 C4 119.0(7) yes
C3 C4 C5 118.7(6) yes
C3 C4 C11 132.3(6) yes
C5 C4 C11 108.9(6) yes
C4 C5 C6 112.3(6) yes
C4 C5 C10 122.9(6) yes
C6 C5 C10 124.8(6) yes
C5 C6 C7 119.7(6) yes
C5 C6 C12 108.9(6) yes
C7 C6 C12 131.4(6) yes
C6 C7 C8 119.1(7) yes
C7 C8 C9 121.0(6) yes
Se1 C9 C8 117.9(5) yes
Se1 C9 C10 119.4(5) yes
C8 C9 C10 122.7(6) yes
C1 C10 C5 116.9(6) yes
C1 C10 C9 130.3(6) yes
C5 C10 C9 112.7(6) yes
C4 C11 C12 104.5(6) yes
C6 C12 C11 105.4(6) yes
Sn1 C13 C14 116.6(6) yes
C13 C14 C15 114.8(8) yes
C14 C15 C16 116.6(10) yes
Sn1 C17 C18 114.1(5) yes
C17 C18 C19 113.4(7) yes
C18 C19 C20 115.2(8) yes
Se1 C21 C22 115.6(6) yes
Se1 C21 C26 124.1(6) yes
C22 C21 C26 120.3(7) yes
C21 C22 C23 118.9(7) yes
C22 C23 C24 121.0(8) yes
C23 C24 C25 119.4(8) yes
C24 C25 C26 120.6(8) yes
C21 C26 C25 119.8(7) yes
C1 C2 H2 118.084 no
C3 C2 H2 118.083 no
C2 C3 H3 120.485 no
C4 C3 H3 120.490 no
C6 C7 H7 120.464 no
C8 C7 H7 120.453 no
C7 C8 H8 119.491 no
C9 C8 H8 119.502 no
C4 C11 H11A 110.857 no
C4 C11 H11B 110.857 no
C12 C11 H11A 110.846 no
C12 C11 H11B 110.844 no
H11A C11 H11B 108.896 no
C6 C12 H12A 110.676 no
C6 C12 H12B 110.671 no
C11 C12 H12A 110.675 no
C11 C12 H12B 110.669 no
H12A C12 H12B 108.781 no
Sn1 C13 H13A 108.143 no
Sn1 C13 H13B 108.142 no
C14 C13 H13A 108.145 no
C14 C13 H13B 108.139 no
H13A C13 H13B 107.323 no
C13 C14 H14A 108.558 no
C13 C14 H14B 108.570 no
C15 C14 H14A 108.558 no
C15 C14 H14B 108.569 no
H14A C14 H14B 107.548 no
C14 C15 H15A 108.151 no
C14 C15 H15B 108.142 no
C16 C15 H15A 108.141 no
C16 C15 H15B 108.135 no
H15A C15 H15B 107.323 no
C15 C16 H16A 109.466 no
C15 C16 H16B 109.476 no
C15 C16 H16C 109.477 no
H16A C16 H16B 109.468 no
H16A C16 H16C 109.468 no
H16B C16 H16C 109.472 no
Sn1 C17 H17A 108.725 no
Sn1 C17 H17B 108.733 no
C18 C17 H17A 108.730 no
C18 C17 H17B 108.727 no
H17A C17 H17B 107.638 no
C17 C18 H18A 108.881 no
C17 C18 H18B 108.881 no
C19 C18 H18A 108.878 no
C19 C18 H18B 108.885 no
H18A C18 H18B 107.722 no
C18 C19 H19A 108.455 no
C18 C19 H19B 108.458 no
C20 C19 H19A 108.465 no
C20 C19 H19B 108.462 no
H19A C19 H19B 107.496 no
C19 C20 H20A 109.473 no
C19 C20 H20B 109.471 no
C19 C20 H20C 109.466 no
H20A C20 H20B 109.477 no
H20A C20 H20C 109.479 no
H20B C20 H20C 109.463 no
C21 C22 H22 120.540 no
C23 C22 H22 120.547 no
C22 C23 H23 119.492 no
C24 C23 H23 119.500 no
C23 C24 H24 120.324 no
C25 C24 H24 120.326 no
C24 C25 H25 119.707 no
C26 C25 H25 119.699 no
C21 C26 H26 120.107 no
C25 C26 H26 120.097 no

loop_
_geom_bond_atom_site_label_1
_geom_bond_atom_site_label_2
_geom_bond_distance
_geom_bond_publ_flag
Sn1 Se1 3.0595(10) yes
Sn1 Cl1 2.494(2) yes
Sn1 C1 2.170(7) yes
Sn1 C13 2.117(8) yes
Sn1 C17 2.143(8) yes
Se1 C9 1.920(7) yes
Se1 C21 1.936(8) yes
C1 C2 1.387(10) yes
C1 C10 1.417(9) yes
C2 C3 1.415(10) yes
C3 C4 1.370(9) yes
C4 C5 1.410(9) yes
C4 C11 1.520(10) yes
C5 C6 1.404(9) yes
C5 C10 1.443(9) yes
C6 C7 1.365(10) yes
C6 C12 1.512(9) yes
C7 C8 1.410(10) yes
C8 C9 1.407(9) yes
C9 C10 1.424(9) yes
C11 C12 1.554(10) yes
C13 C14 1.496(12) yes
C14 C15 1.525(14) yes
C15 C16 1.424(15) yes
C17 C18 1.500(11) yes
C18 C19 1.534(13) yes
C19 C20 1.473(16) yes
C21 C22 1.393(10) yes
C21 C26 1.373(11) yes
C22 C23 1.376(12) yes
C23 C24 1.375(12) yes
C24 C25 1.378(12) yes
C25 C26 1.374(12) yes
C2 H2 0.950 no
C3 H3 0.950 no
C7 H7 0.950 no
C8 H8 0.950 no
C11 H11A 0.990 no
C11 H11B 0.990 no
C12 H12A 0.990 no
C12 H12B 0.990 no
C13 H13A 0.990 no
C13 H13B 0.990 no
C14 H14A 0.990 no
C14 H14B 0.990 no
C15 H15A 0.990 no
C15 H15B 0.990 no
C16 H16A 0.980 no
C16 H16B 0.980 no
C16 H16C 0.980 no
C17 H17A 0.990 no
C17 H17B 0.990 no
C18 H18A 0.990 no
C18 H18B 0.990 no
C19 H19A 0.990 no
C19 H19B 0.990 no
C20 H20A 0.980 no
C20 H20B 0.980 no
C20 H20C 0.980 no
C22 H22 0.950 no
C23 H23 0.950 no
C24 H24 0.950 no
C25 H25 0.950 no
C26 H26 0.950 no

loop_
_geom_contact_atom_site_label_1
_geom_contact_atom_site_label_2
_geom_contact_distance
_geom_contact_publ_flag
_geom_contact_site_symmetry_2
Cl1 C2 3.366(7) no .
C1 C4 2.852(9) no .
C2 C5 2.735(9) no .
C3 C10 2.853(10) no .
C5 C8 2.746(9) no .
C6 C9 2.799(10) no .
C7 C10 2.903(10) no .
C8 C21 3.585(10) no .
C8 C26 3.596(11) no .
C9 C26 3.145(11) no .
C17 C20 3.088(14) no .
C21 C24 2.757(11) no .
C22 C25 2.759(11) no .
C23 C26 2.751(12) no .
Sn1 H2 3.0568 no .
Sn1 H14A 3.2033 no .
Sn1 H14B 3.1878 no .
Sn1 H18A 3.2495 no .
Sn1 H18B 3.0983 no .
Se1 H8 2.9070 no .
Se1 H13B 3.3977 no .
Se1 H14B 3.0118 no .
Se1 H17A 3.3254 no .
Se1 H22 2.8666 no .
Se1 H26 3.0358 no .
Cl1 H2 2.6425 no .
Cl1 H13A 3.1721 no .
Cl1 H17B 3.2472 no .
Cl1 H18B 3.3227 no .
C1 H3 3.3180 no .
C1 H14A 3.4169 no .
C1 H14B 3.5142 no .
C3 H11A 2.9491 no .
C3 H11B 2.9755 no .
C4 H2 3.2453 no .
C4 H12A 3.1068 no .
C4 H12B 3.0879 no .
C5 H3 3.2593 no .
C5 H7 3.2581 no .
C5 H11A 3.0549 no .
C5 H11B 3.0371 no .
C5 H12A 3.0401 no .
C5 H12B 3.0284 no .
C6 H8 3.2462 no .
C6 H11A 3.1132 no .
C6 H11B 3.0945 no .
C7 H12A 2.9316 no .
C7 H12B 2.9368 no .
C8 H26 3.0789 no .
C9 H7 3.3088 no .
C9 H14B 3.3423 no .
C9 H26 2.6572 no .
C10 H2 3.2632 no .
C10 H8 3.3308 no .
C10 H14B 3.5153 no .
C10 H26 3.1495 no .
C11 H3 2.8921 no .
C12 H7 2.8641 no .
C13 H15A 2.7370 no .
C13 H15B 2.7144 no .
C14 H16A 2.7100 no .
C14 H16B 2.7212 no .
C14 H16C 3.3396 no .
C15 H13A 2.7256 no .
C15 H13B 2.7123 no .
C16 H14A 2.7282 no .
C16 H14B 2.7069 no .
C17 H19A 2.7316 no .
C17 H19B 3.3657 no .
C17 H20A 2.7652 no .
C17 H20B 3.4141 no .
C18 H20A 2.7342 no .
C18 H20B 2.7498 no .
C18 H20C 3.3710 no .
C19 H17A 2.7812 no .
C19 H17B 2.6541 no .
C20 H17A 2.8288 no .
C20 H17B 3.2569 no .
C20 H18A 2.7494 no .
C20 H18B 3.3628 no .
C21 H8 3.4962 no .
C21 H17A 3.0782 no .
C21 H18A 3.2437 no .
C21 H23 3.2436 no .
C21 H25 3.2326 no .
C22 H17A 3.0700 no .
C22 H20B 3.4787 no .
C22 H24 3.2503 no .
C22 H26 3.2576 no .
C23 H20A 3.5241 no .
C23 H20B 2.9808 no .
C23 H25 3.2333 no .
C24 H20B 2.9085 no .
C24 H22 3.2515 no .
C24 H26 3.2465 no .
C25 H18A 3.4538 no .
C25 H20B 3.3622 no .
C25 H23 3.2326 no .
C26 H18A 3.0465 no .
C26 H22 3.2574 no .
C26 H24 3.2474 no .
H2 H3 2.3441 no .
H3 H11A 3.0018 no .
H3 H11B 3.0385 no .
H7 H8 2.3594 no .
H7 H12A 2.9740 no .
H7 H12B 2.9919 no .
H8 H26 3.3486 no .
H11A H12A 2.7653 no .
H11A H12B 2.2562 no .
H11B H12A 2.2564 no .
H11B H12B 2.7784 no .
H13A H14A 2.3347 no .
H13A H14B 2.8327 no .
H13A H15A 2.5462 no .
H13A H15B 2.9806 no .
H13B H14A 2.8326 no .
H13B H14B 2.3458 no .
H13B H15A 2.9956 no .
H13B H15B 2.5077 no .
H14A H15A 2.3566 no .
H14A H15B 2.8540 no .
H14A H16A 2.5597 no .
H14A H16B 3.0390 no .
H14B H15A 2.8540 no .
H14B H15B 2.3757 no .
H14B H16A 2.9874 no .
H14B H16B 2.5493 no .
H14B H16C 3.5974 no .
H15A H16A 2.2770 no .
H15A H16B 2.7776 no .
H15A H16C 2.2440 no .
H15B H16A 2.7779 no .
H15B H16B 2.2677 no .
H15B H16C 2.2533 no .
H17A H18A 2.3016 no .
H17A H18B 2.8397 no .
H17A H19A 3.1043 no .
H17A H20A 2.3042 no .
H17A H20B 3.0405 no .
H17A H22 3.0777 no .
H17B H18A 2.8393 no .
H17B H18B 2.4036 no .
H17B H19A 2.4782 no .
H17B H19B 3.5482 no .
H17B H20A 2.8396 no .
H18A H19A 2.8666 no .
H18A H19B 2.3734 no .
H18A H20A 3.0344 no .
H18A H20B 2.5948 no .
H18A H26 3.1787 no .
H18B H19A 2.3692 no .
H18B H19B 2.3356 no .
H19A H20A 2.3258 no .
H19A H20B 2.8167 no .
H19A H20C 2.2932 no .
H19B H20A 2.8170 no .
H19B H20B 2.3131 no .
H19B H20C 2.3054 no .
H20A H23 3.5858 no .
H20B H23 3.2382 no .
H20B H24 3.1170 no .
H22 H23 2.3261 no .
H23 H24 2.3220 no .
H24 H25 2.3283 no .
H25 H26 2.3211 no .
Sn1 H2 3.5885 no 2_545
Se1 H8 3.2486 no 3_565
Cl1 H3 2.9398 no 2_545
Cl1 H7 3.0441 no 4_565
Cl1 H13B 2.9689 no 2_555
Cl1 H17A 3.0345 no 2_555
Cl1 H22 3.0460 no 2_555
C1 H12B 3.0626 no 3_575
C1 H24 2.9332 no 2_455
C2 H12B 3.0091 no 3_575
C2 H13A 3.4198 no 2_555
C2 H13B 3.4474 no 2_555
C2 H17B 3.1478 no 2_555
C2 H24 2.8873 no 2_455
C2 H25 3.4341 no 2_455
C3 H12B 3.0291 no 3_575
C3 H13A 3.4007 no 2_555
C3 H17B 3.4651 no 2_555
C3 H22 3.3845 no 1_565
C3 H24 3.3407 no 2_455
C3 H25 3.2419 no 2_455
C4 H12B 3.0487 no 3_575
C5 H11A 3.0352 no 3_575
C5 H12B 3.0489 no 3_575
C5 H20B 3.5581 no 2_455
C6 H11A 3.1048 no 3_575
C6 H19A 3.5616 no 4_464
C6 H20C 3.1814 no 2_455
C7 H11A 3.1805 no 3_575
C7 H19A 3.4759 no 4_464
C7 H20C 3.4182 no 2_455
C8 H11A 3.1732 no 3_575
C9 H11A 3.1218 no 3_575
C10 H11A 3.0678 no 3_575
C10 H12B 3.0805 no 3_575
C10 H24 3.4057 no 2_455
C11 H14A 3.5757 no 3_575
C11 H14B 3.5776 no 3_575
C11 H16A 3.5280 no 3_575
C11 H19B 3.1803 no 2_455
C11 H22 3.2603 no 1_565
C12 H14A 3.0926 no 3_575
C12 H16A 3.5105 no 3_575
C12 H17B 3.5639 no 4_464
C12 H19A 3.1283 no 4_464
C12 H19B 3.1503 no 2_455
C12 H20C 3.4317 no 2_455
C13 H2 3.0314 no 2_545
C13 H3 3.5513 no 2_545
C13 H25 3.5034 no 1_655
C14 H12B 3.4845 no 3_575
C14 H20A 3.4626 no 2_555
C15 H15B 3.3935 no 3_665
C15 H16C 3.1377 no 3_665
C16 H11B 3.3030 no 3_575
C16 H15B 3.1190 no 3_665
C16 H18B 3.4178 no 4_564
C16 H19B 3.0356 no 4_564
C17 H2 3.3352 no 2_545
C17 H7 3.5255 no 4_565
C18 H7 3.4462 no 4_565
C18 H16A 3.5218 no 4_465
C18 H23 3.5261 no 2_455
C18 H24 3.2566 no 2_455
C19 H7 3.5838 no 4_565
C19 H11B 3.3985 no 2_445
C19 H12A 3.1918 no 2_445
C19 H12A 3.3219 no 4_565
C19 H16A 2.9562 no 4_465
C20 H12A 3.3835 no 2_445
C20 H14A 3.5014 no 2_545
C20 H15A 3.4620 no 2_545
C21 H16B 3.1966 no 3_565
C22 H3 3.4391 no 1_545
C22 H11A 3.5784 no 1_545
C22 H11B 3.0963 no 1_545
C22 H16B 3.1458 no 3_565
C23 H11B 3.1488 no 1_545
C23 H16B 3.1729 no 3_565
C23 H18A 3.2425 no 2_445
C24 H16B 3.2652 no 3_565
C24 H18A 3.2468 no 2_445
C24 H18B 3.3189 no 2_445
C25 H13A 3.5987 no 1_455
C25 H15A 3.3774 no 1_455
C25 H16B 3.3014 no 3_565
C25 H23 3.1648 no 2_455
C26 H15A 3.5510 no 1_455
C26 H16B 3.2901 no 3_565
C26 H23 3.2845 no 2_455
H2 Sn1 3.5885 no 2_555
H2 C13 3.0314 no 2_555
H2 C17 3.3352 no 2_555
H2 H12B 3.5303 no 3_575
H2 H13A 2.8228 no 2_555
H2 H13B 2.5730 no 2_555
H2 H17A 3.3495 no 2_555
H2 H17B 2.7885 no 2_555
H2 H24 3.1398 no 2_455
H2 H25 3.4014 no 2_455
H3 Cl1 2.9398 no 2_555
H3 C13 3.5513 no 2_555
H3 C22 3.4391 no 1_565
H3 H12B 3.5614 no 3_575
H3 H13A 2.8142 no 2_555
H3 H17B 3.3743 no 2_555
H3 H22 2.6290 no 1_565
H3 H23 3.3168 no 1_565
H3 H25 3.0863 no 2_455
H7 Cl1 3.0441 no 4_464
H7 C17 3.5255 no 4_464
H7 C18 3.4462 no 4_464
H7 C19 3.5838 no 4_464
H7 H16C 3.5398 no 1_455
H7 H17B 2.8923 no 4_464
H7 H18B 2.9382 no 4_464
H7 H19A 2.8874 no 4_464
H8 Se1 3.2486 no 3_565
H8 H13B 3.4101 no 3_565
H8 H14B 3.2404 no 3_565
H8 H15B 3.1939 no 3_565
H11A C5 3.0352 no 3_575
H11A C6 3.1048 no 3_575
H11A C7 3.1805 no 3_575
H11A C8 3.1732 no 3_575
H11A C9 3.1218 no 3_575
H11A C10 3.0678 no 3_575
H11A C22 3.5784 no 1_565
H11A H14A 3.4324 no 3_575
H11A H14B 3.0916 no 3_575
H11A H22 3.0223 no 1_565
H11B C16 3.3030 no 3_575
H11B C19 3.3985 no 2_455
H11B C22 3.0963 no 1_565
H11B C23 3.1488 no 1_565
H11B H14A 3.5663 no 3_575
H11B H14B 3.4927 no 3_575
H11B H16A 2.8630 no 3_575
H11B H16B 2.8574 no 3_575
H11B H19B 2.4913 no 2_455
H11B H20B 3.4823 no 2_455
H11B H22 2.8420 no 1_565
H11B H23 2.9270 no 1_565
H12A C19 3.1918 no 2_455
H12A C19 3.3219 no 4_464
H12A C20 3.3835 no 2_455
H12A H14A 2.8090 no 3_575
H12A H16A 2.8176 no 3_575
H12A H17B 3.4120 no 4_464
H12A H19A 3.3890 no 2_455
H12A H19A 2.3725 no 4_464
H12A H19B 2.4425 no 2_455
H12A H20B 3.5711 no 2_455
H12A H20C 2.8818 no 2_455
H12B C1 3.0626 no 3_575
H12B C2 3.0091 no 3_575
H12B C3 3.0291 no 3_575
H12B C4 3.0487 no 3_575
H12B C5 3.0489 no 3_575
H12B C10 3.0805 no 3_575
H12B C14 3.4845 no 3_575
H12B H2 3.5303 no 3_575
H12B H3 3.5614 no 3_575
H12B H14A 2.6830 no 3_575
H12B H14B 3.3969 no 3_575
H12B H17B 3.0168 no 4_464
H12B H19A 3.2667 no 4_464
H13A C2 3.4198 no 2_545
H13A C3 3.4007 no 2_545
H13A C25 3.5987 no 1_655
H13A H2 2.8228 no 2_545
H13A H3 2.8142 no 2_545
H13A H20A 3.2191 no 2_555
H13A H25 2.7009 no 1_655
H13B Cl1 2.9689 no 2_545
H13B C2 3.4474 no 2_545
H13B H2 2.5730 no 2_545
H13B H8 3.4101 no 3_565
H13B H25 3.4935 no 1_655
H14A C11 3.5757 no 3_575
H14A C12 3.0926 no 3_575
H14A C20 3.5014 no 2_555
H14A H11A 3.4324 no 3_575
H14A H11B 3.5663 no 3_575
H14A H12A 2.8090 no 3_575
H14A H12B 2.6830 no 3_575
H14A H20A 2.7904 no 2_555
H14A H20C 3.4366 no 2_555
H14B C11 3.5776 no 3_575
H14B H8 3.2404 no 3_565
H14B H11A 3.0916 no 3_575
H14B H11B 3.4927 no 3_575
H14B H12B 3.3969 no 3_575
H15A C20 3.4620 no 2_555
H15A C25 3.3774 no 1_655
H15A C26 3.5510 no 1_655
H15A H15B 3.4089 no 3_665
H15A H16C 3.2244 no 3_665
H15A H20A 3.0548 no 2_555
H15A H20C 2.9762 no 2_555
H15A H25 2.9197 no 1_655
H15A H26 3.2731 no 1_655
H15B C15 3.3935 no 3_665
H15B C16 3.1190 no 3_665
H15B H8 3.1939 no 3_565
H15B H15A 3.4089 no 3_665
H15B H15B 3.0025 no 3_665
H15B H16B 3.4842 no 3_665
H15B H16C 2.2816 no 3_665
H16A C11 3.5280 no 3_575
H16A C12 3.5105 no 3_575
H16A C18 3.5218 no 4_564
H16A C19 2.9562 no 4_564
H16A H11B 2.8630 no 3_575
H16A H12A 2.8176 no 3_575
H16A H18B 3.0913 no 4_564
H16A H19A 2.9662 no 4_564
H16A H19B 2.2042 no 4_564
H16A H20C 3.0435 no 2_555
H16B C21 3.1966 no 3_565
H16B C22 3.1458 no 3_565
H16B C23 3.1729 no 3_565
H16B C24 3.2652 no 3_565
H16B C25 3.3014 no 3_565
H16B C26 3.2901 no 3_565
H16B H11B 2.8574 no 3_575
H16B H15B 3.4842 no 3_665
H16B H18B 3.5873 no 4_564
H16B H19B 3.2053 no 4_564
H16C C15 3.1377 no 3_665
H16C H7 3.5398 no 1_655
H16C H15A 3.2244 no 3_665
H16C H15B 2.2816 no 3_665
H16C H16C 3.3987 no 3_665
H16C H18B 3.0441 no 4_564
H16C H19B 3.3398 no 4_564
H17A Cl1 3.0345 no 2_545
H17A H2 3.3495 no 2_545
H17B C2 3.1478 no 2_545
H17B C3 3.4651 no 2_545
H17B C12 3.5639 no 4_565
H17B H2 2.7885 no 2_545
H17B H3 3.3743 no 2_545
H17B H7 2.8923 no 4_565
H17B H12A 3.4120 no 4_565
H17B H12B 3.0168 no 4_565
H18A C23 3.2425 no 2_455
H18A C24 3.2468 no 2_455
H18A H23 2.7237 no 2_455
H18A H24 2.7487 no 2_455
H18B C16 3.4178 no 4_465
H18B C24 3.3189 no 2_455
H18B H7 2.9382 no 4_565
H18B H16A 3.0913 no 4_465
H18B H16B 3.5873 no 4_465
H18B H16C 3.0441 no 4_465
H18B H23 3.5919 no 2_455
H18B H24 2.8396 no 2_455
H19A C6 3.5616 no 4_565
H19A C7 3.4759 no 4_565
H19A C12 3.1283 no 4_565
H19A H7 2.8874 no 4_565
H19A H12A 3.3890 no 2_445
H19A H12A 2.3725 no 4_565
H19A H12B 3.2667 no 4_565
H19A H16A 2.9662 no 4_465
H19A H19A 3.4121 no 3_566
H19A H19B 3.5714 no 3_566
H19A H20C 3.2499 no 3_566
H19B C11 3.1803 no 2_445
H19B C12 3.1503 no 2_445
H19B C16 3.0356 no 4_465
H19B H11B 2.4913 no 2_445
H19B H12A 2.4425 no 2_445
H19B H16A 2.2042 no 4_465
H19B H16B 3.2053 no 4_465
H19B H16C 3.3398 no 4_465
H19B H19A 3.5714 no 3_566
H19B H23 3.5751 no 2_455
H20A C14 3.4626 no 2_545
H20A H13A 3.2191 no 2_545
H20A H14A 2.7904 no 2_545
H20A H15A 3.0548 no 2_545
H20B C5 3.5581 no 2_445
H20B H11B 3.4823 no 2_445
H20B H12A 3.5711 no 2_445
H20B H26 3.5748 no 2_445
H20C C6 3.1814 no 2_445
H20C C7 3.4182 no 2_445
H20C C12 3.4317 no 2_445
H20C H12A 2.8818 no 2_445
H20C H14A 3.4366 no 2_545
H20C H15A 2.9762 no 2_545
H20C H16A 3.0435 no 2_545
H20C H19A 3.2499 no 3_566
H20C H26 3.5781 no 2_445
H22 Cl1 3.0460 no 2_545
H22 C3 3.3845 no 1_545
H22 C11 3.2603 no 1_545
H22 H3 2.6290 no 1_545
H22 H11A 3.0223 no 1_545
H22 H11B 2.8420 no 1_545
H23 C18 3.5261 no 2_445
H23 C25 3.1648 no 2_445
H23 C26 3.2845 no 2_445
H23 H3 3.3168 no 1_545
H23 H11B 2.9270 no 1_545
H23 H18A 2.7237 no 2_445
H23 H18B 3.5919 no 2_445
H23 H19B 3.5751 no 2_445
H23 H25 2.7978 no 2_445
H23 H26 3.0041 no 2_445
H24 C1 2.9332 no 2_445
H24 C2 2.8873 no 2_445
H24 C3 3.3407 no 2_445
H24 C10 3.4057 no 2_445
H24 C18 3.2566 no 2_445
H24 H2 3.1398 no 2_445
H24 H18A 2.7487 no 2_445
H24 H18B 2.8396 no 2_445
H24 H26 3.4402 no 2_445
H25 C2 3.4341 no 2_445
H25 C3 3.2419 no 2_445
H25 C13 3.5034 no 1_455
H25 H2 3.4014 no 2_445
H25 H3 3.0863 no 2_445
H25 H13A 2.7009 no 1_455
H25 H13B 3.4935 no 1_455
H25 H15A 2.9197 no 1_455
H25 H23 2.7978 no 2_455
H26 H15A 3.2731 no 1_455
H26 H20B 3.5748 no 2_455
H26 H20C 3.5781 no 2_455
H26 H23 3.0041 no 2_455
H26 H24 3.4402 no 2_455

loop_
_geom_torsion_atom_site_label_1
_geom_torsion_atom_site_label_2
_geom_torsion_atom_site_label_3
_geom_torsion_atom_site_label_4
_geom_torsion
_geom_torsion_publ_flag
Se1 Sn1 C1 C2 179.7(5) no
Se1 Sn1 C1 C10 -5.6(4) no
C1 Sn1 Se1 C9 4.18(18) no
C1 Sn1 Se1 C21 -96.05(19) no
Se1 Sn1 C13 C14 65.7(5) no
C13 Sn1 Se1 C9 -111.7(3) no
C13 Sn1 Se1 C21 148.1(3) no
Se1 Sn1 C17 C18 -97.6(4) no
C17 Sn1 Se1 C9 127.7(2) no
C17 Sn1 Se1 C21 27.5(2) no
Cl1 Sn1 C1 C2 -0.7(5) no
Cl1 Sn1 C1 C10 174.0(5) no
Cl1 Sn1 C13 C14 -108.8(5) no
Cl1 Sn1 C17 C18 77.7(4) no
C1 Sn1 C13 C14 -7.8(6) no
C13 Sn1 C1 C2 -102.2(5) no
C13 Sn1 C1 C10 72.5(6) no
C1 Sn1 C17 C18 -22.8(6) no
C17 Sn1 C1 C2 98.0(5) no
C17 Sn1 C1 C10 -87.3(5) no
C13 Sn1 C17 C18 178.7(4) no
C17 Sn1 C13 C14 152.5(5) no
Sn1 Se1 C9 C8 175.0(5) no
Sn1 Se1 C9 C10 -3.4(5) no
Sn1 Se1 C21 C22 -98.6(4) no
Sn1 Se1 C21 C26 80.1(5) no
C9 Se1 C21 C22 169.1(4) no
C9 Se1 C21 C26 -12.2(6) no
C21 Se1 C9 C8 -80.1(5) no
C21 Se1 C9 C10 101.6(5) no
Sn1 C1 C2 C3 175.3(5) no
Sn1 C1 C10 C5 -175.1(4) no
Sn1 C1 C10 C9 5.9(10) no
C2 C1 C10 C5 -0.5(9) no
C2 C1 C10 C9 -179.5(6) no
C10 C1 C2 C3 0.4(10) no
C1 C2 C3 C4 -0.2(11) no
C2 C3 C4 C5 0.2(10) no
C2 C3 C4 C11 -178.4(7) no
C3 C4 C5 C6 -178.0(6) no
C3 C4 C5 C10 -0.4(10) no
C3 C4 C11 C12 177.3(7) no
C5 C4 C11 C12 -1.4(7) no
C11 C4 C5 C6 0.9(8) no
C11 C4 C5 C10 178.5(6) no
C4 C5 C6 C7 179.7(6) no
C4 C5 C6 C12 0.0(8) no
C4 C5 C10 C1 0.5(10) no
C4 C5 C10 C9 179.7(6) no
C6 C5 C10 C1 177.8(6) no
C6 C5 C10 C9 -3.0(9) no
C10 C5 C6 C7 2.1(10) no
C10 C5 C6 C12 -177.5(6) no
C5 C6 C7 C8 -0.6(11) no
C5 C6 C12 C11 -0.9(7) no
C7 C6 C12 C11 179.5(7) no
C12 C6 C7 C8 178.9(7) no
C6 C7 C8 C9 0.3(11) no
C7 C8 C9 Se1 -179.7(6) no
C7 C8 C9 C10 -1.4(11) no
Se1 C9 C10 C1 -0.1(10) no
Se1 C9 C10 C5 -179.1(4) no
C8 C9 C10 C1 -178.4(6) no
C8 C9 C10 C5 2.6(9) no
C4 C11 C12 C6 1.4(7) no
Sn1 C13 C14 C15 -179.1(5) no
C13 C14 C15 C16 178.4(7) no
Sn1 C17 C18 C19 -171.2(4) no
C17 C18 C19 C20 -61.6(9) no
Se1 C21 C22 C23 179.2(4) no
Se1 C21 C26 C25 -180.0(4) no
C22 C21 C26 C25 -1.3(10) no
C26 C21 C22 C23 0.4(10) no
C21 C22 C23 C24 -0.2(11) no
C22 C23 C24 C25 0.8(12) no
C23 C24 C25 C26 -1.7(11) no
C24 C25 C26 C21 2.0(11) no
